data_4025676
loop_
_publ_author_name
'Joseph R. Stringer'
'J. Aaron Crapster'
'Ilia A. Guzei'
'Helen E. Blackwell'

_publ_contact_author_address
;
Department of Chemistry
University of Wisconsin-Madison
1101 University Ave
Madison, WI  53706
USA
;
_publ_contact_author_email iguzei@chem.wisc.edu
_publ_contact_author_fax 608-262-0381
_publ_contact_author_name
;
Guzei, Ilia A. 
;
_publ_contact_author_phone 608-263-4694
_publ_section_title
;
 Construction of Peptoids with All Trans-Amide Backbones and Peptoid
 Reverse Turns via the Tactical Incorporation of N-Aryl Side Chains
 Capable of Hydrogen Bonding
;
_journal_name_full 'Journal of Organic Chemistry'
_journal_page_first 6068
_journal_page_last 6078
_journal_paper_doi 10.1021/jo101075a
_journal_volume 75
_journal_year 2010
_chemical_formula_moiety 'C15 H20 N2 O2'
_chemical_formula_sum 'C15 H20 N2 O2'
_chemical_formula_weight 260.33
_space_group_IT_number 4
_symmetry_cell_setting monoclinic
_symmetry_Int_Tables_number 4
_symmetry_space_group_name_Hall 'P 2yb'
_symmetry_space_group_name_H-M 'P 1 21 1'
_atom_sites_solution_hydrogens geom
_atom_sites_solution_primary direct
_atom_sites_solution_secondary difmap
_audit_creation_method
;
manual editing of the CIF file 
created by SHELXTL Ver. 6.10
and processed with modiCIfer-09152005. 
;
_audit_update_record
;
2008-07-31 # Formatted by publCIF
;
_cell_angle_alpha 90.00
_cell_angle_beta 112.059(4)
_cell_angle_gamma 90.00
_cell_formula_units_Z 2
_cell_length_a 8.116(3)
_cell_length_b 8.813(3)
_cell_length_c 10.402(3)
_cell_measurement_reflns_used 4609
_cell_measurement_temperature 100(2)
_cell_measurement_theta_max 29.88
_cell_measurement_theta_min 2.71
_cell_volume 689.6(4)
_computing_cell_refinement 'SAINT (Bruker-AXS, 2007)'
_computing_data_collection 'SMART (Bruker-AXS, 2000)'
_computing_data_reduction 'SAINT (Bruker-AXS, 2007)'
_computing_molecular_graphics 'SHELXTL Ver. 6.10 (Sheldrick, 2008)'
_computing_publication_material 'SHELXTL Ver. 6.10 (Sheldrick, 2008)'
_computing_structure_refinement 'SHELXTL Ver. 6.10 (Sheldrick, 2008)'
_computing_structure_solution 'SHELXTL Ver. 6.10 (Sheldrick, 2008)'
_diffrn_ambient_temperature 100(2)
_diffrn_measured_fraction_theta_full 0.983
_diffrn_measured_fraction_theta_max 0.983
_diffrn_measurement_device_type 'Bruker CCD-1000 area detector'
_diffrn_measurement_method '0.30\% \w scans'
_diffrn_radiation_monochromator graphite
_diffrn_radiation_source 'fine-focus sealed tube'
_diffrn_radiation_type MoK\a
_diffrn_radiation_wavelength 0.71073
_diffrn_reflns_av_R_equivalents 0.0344
_diffrn_reflns_av_sigmaI/netI 0.0359
_diffrn_reflns_limit_h_max 11
_diffrn_reflns_limit_h_min -11
_diffrn_reflns_limit_k_max 12
_diffrn_reflns_limit_k_min -12
_diffrn_reflns_limit_l_max 14
_diffrn_reflns_limit_l_min -14
_diffrn_reflns_number 12729
_diffrn_reflns_theta_full 30.02
_diffrn_reflns_theta_max 30.02
_diffrn_reflns_theta_min 2.11
_diffrn_standards_number 0
_exptl_absorpt_coefficient_mu 0.084
_exptl_absorpt_correction_T_max 0.9793
_exptl_absorpt_correction_T_min 0.9593
_exptl_absorpt_correction_type multi-scan
_exptl_absorpt_process_details 'SADABS  (Bruker-AXS, 2003)'
_exptl_crystal_colour colourless
_exptl_crystal_density_diffrn 1.254
_exptl_crystal_density_method 'not measured'
_exptl_crystal_description block
_exptl_crystal_F_000 280
_exptl_crystal_size_max 0.50
_exptl_crystal_size_mid 0.30
_exptl_crystal_size_min 0.25
_refine_diff_density_max 0.410
_refine_diff_density_min -0.174
_refine_diff_density_rms 0.057
_refine_ls_abs_structure_details 'Flack H D (1983), Acta Cryst. A39, 876-881'
_refine_ls_abs_structure_Flack N/A
_refine_ls_extinction_method none
_refine_ls_goodness_of_fit_ref 0.941
_refine_ls_hydrogen_treatment constr
_refine_ls_matrix_type full
_refine_ls_number_parameters 174
_refine_ls_number_reflns 3873
_refine_ls_number_restraints 1
_refine_ls_restrained_S_all 0.941
_refine_ls_R_factor_all 0.0515
_refine_ls_R_factor_gt 0.0427
_refine_ls_shift/su_max 0.000
_refine_ls_shift/su_mean 0.000
_refine_ls_structure_factor_coef Fsqd
_refine_ls_weighting_details 'calc w=1/[\s^2^(Fo^2^)+(0.1000P)^2^+0.0000P] where P=(Fo^2^+2Fc^2^)/3'
_refine_ls_weighting_scheme calc
_refine_ls_wR_factor_gt 0.1140
_refine_ls_wR_factor_ref 0.1230
_reflns_number_gt 3426
_reflns_number_total 3873
_reflns_threshold_expression >2sigma(I)
_cod_data_source_file jo101075a_si_002.cif
_cod_data_source_block blackwell10
_cod_database_code 4025676

loop_
_symmetry_equiv_pos_as_xyz
'x, y, z'
'-x, y+1/2, -z'

loop_
_atom_site_label
_atom_site_type_symbol
_atom_site_fract_x
_atom_site_fract_y
_atom_site_fract_z
_atom_site_U_iso_or_equiv
_atom_site_adp_type
_atom_site_occupancy
_atom_site_symmetry_multiplicity
_atom_site_calc_flag
_atom_site_refinement_flags
_atom_site_disorder_assembly
_atom_site_disorder_group
O1 O -0.01415(14) 0.22537(13) 0.27513(10) 0.0220(2) Uani 1 1 d . . .
O2 O 0.39340(15) 0.45961(13) 0.34670(11) 0.0237(2) Uani 1 1 d . . .
N1 N 0.04354(14) 0.13514(15) 0.49237(11) 0.0157(2) Uani 1 1 d . . .
N2 N 0.32946(16) 0.21149(13) 0.29390(12) 0.0156(2) Uani 1 1 d . . .
C1 C 0.16371(18) 0.11239(16) 0.63695(13) 0.0158(3) Uani 1 1 d . . .
H1A H 0.2885 0.1127 0.6433 0.019 Uiso 1 1 calc R . .
H1B H 0.1394 0.0129 0.6704 0.019 Uiso 1 1 calc R . .
C2 C 0.13647(18) 0.23889(18) 0.72710(14) 0.0179(3) Uani 1 1 d . . .
H2A H 0.1724 0.3370 0.6993 0.021 Uiso 1 1 calc R . .
H2B H 0.2128 0.2200 0.8253 0.021 Uiso 1 1 calc R . .
C3 C -0.0584(2) 0.24786(18) 0.71268(14) 0.0192(3) Uani 1 1 d . . .
H3A H -0.0887 0.1563 0.7545 0.023 Uiso 1 1 calc R . .
H3B H -0.0750 0.3376 0.7638 0.023 Uiso 1 1 calc R . .
C4 C -0.18337(18) 0.25944(17) 0.56025(14) 0.0178(3) Uani 1 1 d . . .
H4A H -0.3081 0.2512 0.5532 0.021 Uiso 1 1 calc R . .
H4B H -0.1683 0.3597 0.5232 0.021 Uiso 1 1 calc R . .
C5 C -0.14510(18) 0.13448(17) 0.47375(13) 0.0176(3) Uani 1 1 d . . .
H5A H -0.1762 0.0347 0.5021 0.021 Uiso 1 1 calc R . .
H5B H -0.2195 0.1502 0.3746 0.021 Uiso 1 1 calc R . .
C6 C 0.09322(17) 0.18528(16) 0.38903(13) 0.0156(3) Uani 1 1 d . . .
C7 C 0.29383(17) 0.18722(17) 0.41983(13) 0.0153(3) Uani 1 1 d . . .
H7A H 0.3506 0.2691 0.4871 0.018 Uiso 1 1 calc R . .
H7B H 0.3468 0.0895 0.4625 0.018 Uiso 1 1 calc R . .
C8 C 0.30465(18) 0.08381(16) 0.20251(13) 0.0142(3) Uani 1 1 d . . .
C9 C 0.16489(18) 0.07977(17) 0.07359(13) 0.0174(3) Uani 1 1 d . . .
H9 H 0.0844 0.1625 0.0441 0.021 Uiso 1 1 calc R . .
C10 C 0.14410(18) -0.04702(17) -0.01188(13) 0.0182(3) Uani 1 1 d . . .
H10 H 0.0509 -0.0491 -0.1008 0.022 Uiso 1 1 calc R . .
C11 C 0.2590(2) -0.17036(16) 0.03234(15) 0.0184(3) Uani 1 1 d . . .
H11 H 0.2443 -0.2563 -0.0261 0.022 Uiso 1 1 calc R . .
C12 C 0.39584(19) -0.16684(17) 0.16305(16) 0.0201(3) Uani 1 1 d . . .
H12 H 0.4731 -0.2515 0.1945 0.024 Uiso 1 1 calc R . .
C13 C 0.41939(18) -0.03951(17) 0.24760(14) 0.0178(3) Uani 1 1 d . . .
H13 H 0.5137 -0.0368 0.3360 0.021 Uiso 1 1 calc R . .
C14 C 0.37834(18) 0.35296(18) 0.26731(15) 0.0175(3) Uani 1 1 d . . .
C15 C 0.4168(2) 0.37253(19) 0.13637(16) 0.0253(3) Uani 1 1 d . . .
H15A H 0.3070 0.4000 0.0592 0.038 Uiso 1 1 calc R . .
H15B H 0.4631 0.2772 0.1148 0.038 Uiso 1 1 calc R . .
H15C H 0.5052 0.4530 0.1505 0.038 Uiso 1 1 calc R . .

loop_
_atom_site_aniso_label
_atom_site_aniso_U_11
_atom_site_aniso_U_22
_atom_site_aniso_U_33
_atom_site_aniso_U_23
_atom_site_aniso_U_13
_atom_site_aniso_U_12
O1 0.0184(5) 0.0318(6) 0.0143(4) 0.0062(4) 0.0043(4) 0.0048(4)
O2 0.0307(6) 0.0179(5) 0.0236(5) -0.0044(4) 0.0114(4) -0.0025(5)
N1 0.0134(5) 0.0205(6) 0.0123(5) -0.0013(5) 0.0038(4) 0.0004(4)
N2 0.0189(5) 0.0163(6) 0.0130(5) -0.0024(4) 0.0077(4) -0.0024(4)
C1 0.0160(6) 0.0198(7) 0.0118(5) 0.0009(5) 0.0055(4) 0.0021(5)
C2 0.0181(6) 0.0214(7) 0.0140(6) -0.0010(5) 0.0058(5) -0.0007(5)
C3 0.0199(6) 0.0223(7) 0.0179(6) -0.0017(6) 0.0098(5) 0.0009(5)
C4 0.0153(6) 0.0196(7) 0.0196(6) 0.0015(5) 0.0077(5) 0.0036(5)
C5 0.0148(6) 0.0209(7) 0.0170(6) -0.0006(6) 0.0059(5) -0.0010(5)
C6 0.0164(6) 0.0153(6) 0.0156(6) -0.0012(5) 0.0066(5) 0.0005(5)
C7 0.0166(6) 0.0183(6) 0.0115(5) -0.0004(5) 0.0060(5) 0.0000(5)
C8 0.0172(6) 0.0123(6) 0.0149(6) -0.0019(5) 0.0079(5) -0.0031(5)
C9 0.0191(6) 0.0168(7) 0.0161(6) 0.0019(5) 0.0065(5) -0.0007(5)
C10 0.0205(6) 0.0211(7) 0.0123(6) -0.0004(5) 0.0055(5) -0.0033(6)
C11 0.0225(7) 0.0156(7) 0.0204(7) -0.0044(5) 0.0118(5) -0.0040(5)
C12 0.0159(6) 0.0159(7) 0.0275(7) -0.0029(6) 0.0072(5) 0.0018(5)
C13 0.0134(6) 0.0182(7) 0.0203(6) -0.0018(5) 0.0045(5) -0.0015(5)
C14 0.0177(6) 0.0178(7) 0.0177(6) 0.0003(5) 0.0073(5) -0.0008(5)
C15 0.0373(9) 0.0193(8) 0.0249(7) -0.0028(6) 0.0182(7) -0.0100(6)

loop_
_atom_type_symbol
_atom_type_description
_atom_type_scat_dispersion_real
_atom_type_scat_dispersion_imag
_atom_type_scat_source
C C 0.0033 0.0016 'International Tables Vol C Tables 4.2.6.8 and 6.1.1.4'
H H 0.0000 0.0000 'International Tables Vol C Tables 4.2.6.8 and 6.1.1.4'
N N 0.0061 0.0033 'International Tables Vol C Tables 4.2.6.8 and 6.1.1.4'
O O 0.0106 0.0060 'International Tables Vol C Tables 4.2.6.8 and 6.1.1.4'

loop_
_geom_angle_atom_site_label_1
_geom_angle_atom_site_label_2
_geom_angle_atom_site_label_3
_geom_angle
_geom_angle_site_symmetry_1
_geom_angle_site_symmetry_3
_geom_angle_publ_flag
C6 N1 C1 125.18(11) . . ?
C6 N1 C5 120.14(11) . . ?
C1 N1 C5 113.15(10) . . ?
C14 N2 C8 123.98(11) . . ?
C14 N2 C7 119.04(12) . . ?
C8 N2 C7 116.94(11) . . ?
N1 C1 C2 109.66(11) . . ?
N1 C1 H1A 109.7 . . ?
C2 C1 H1A 109.7 . . ?
N1 C1 H1B 109.7 . . ?
C2 C1 H1B 109.7 . . ?
H1A C1 H1B 108.2 . . ?
C1 C2 C3 111.09(11) . . ?
C1 C2 H2A 109.4 . . ?
C3 C2 H2A 109.4 . . ?
C1 C2 H2B 109.4 . . ?
C3 C2 H2B 109.4 . . ?
H2A C2 H2B 108.0 . . ?
C4 C3 C2 111.23(11) . . ?
C4 C3 H3A 109.4 . . ?
C2 C3 H3A 109.4 . . ?
C4 C3 H3B 109.4 . . ?
C2 C3 H3B 109.4 . . ?
H3A C3 H3B 108.0 . . ?
C5 C4 C3 111.11(11) . . ?
C5 C4 H4A 109.4 . . ?
C3 C4 H4A 109.4 . . ?
C5 C4 H4B 109.4 . . ?
C3 C4 H4B 109.4 . . ?
H4A C4 H4B 108.0 . . ?
N1 C5 C4 110.62(11) . . ?
N1 C5 H5A 109.5 . . ?
C4 C5 H5A 109.5 . . ?
N1 C5 H5B 109.5 . . ?
C4 C5 H5B 109.5 . . ?
H5A C5 H5B 108.1 . . ?
O1 C6 N1 122.91(12) . . ?
O1 C6 C7 120.63(12) . . ?
N1 C6 C7 116.45(11) . . ?
N2 C7 C6 111.47(10) . . ?
N2 C7 H7A 109.3 . . ?
C6 C7 H7A 109.3 . . ?
N2 C7 H7B 109.3 . . ?
C6 C7 H7B 109.3 . . ?
H7A C7 H7B 108.0 . . ?
C13 C8 C9 120.23(12) . . ?
C13 C8 N2 118.57(12) . . ?
C9 C8 N2 121.15(12) . . ?
C8 C9 C10 119.49(13) . . ?
C8 C9 H9 120.3 . . ?
C10 C9 H9 120.3 . . ?
C11 C10 C9 120.51(12) . . ?
C11 C10 H10 119.7 . . ?
C9 C10 H10 119.7 . . ?
C10 C11 C12 119.56(13) . . ?
C10 C11 H11 120.2 . . ?
C12 C11 H11 120.2 . . ?
C13 C12 C11 120.18(13) . . ?
C13 C12 H12 119.9 . . ?
C11 C12 H12 119.9 . . ?
C8 C13 C12 119.98(13) . . ?
C8 C13 H13 120.0 . . ?
C12 C13 H13 120.0 . . ?
O2 C14 N2 121.69(13) . . ?
O2 C14 C15 121.02(14) . . ?
N2 C14 C15 117.28(13) . . ?
C14 C15 H15A 109.5 . . ?
C14 C15 H15B 109.5 . . ?
H15A C15 H15B 109.5 . . ?
C14 C15 H15C 109.5 . . ?
H15A C15 H15C 109.5 . . ?
H15B C15 H15C 109.5 . . ?

loop_
_geom_bond_atom_site_label_1
_geom_bond_atom_site_label_2
_geom_bond_distance
_geom_bond_site_symmetry_2
_geom_bond_publ_flag
O1 C6 1.2298(16) . ?
O2 C14 1.2266(18) . ?
N1 C6 1.3561(17) . ?
N1 C1 1.4668(17) . ?
N1 C5 1.4693(19) . ?
N2 C14 1.3678(19) . ?
N2 C8 1.4376(17) . ?
N2 C7 1.4594(17) . ?
C1 C2 1.525(2) . ?
C1 H1A 0.9900 . ?
C1 H1B 0.9900 . ?
C2 C3 1.534(2) . ?
C2 H2A 0.9900 . ?
C2 H2B 0.9900 . ?
C3 C4 1.531(2) . ?
C3 H3A 0.9900 . ?
C3 H3B 0.9900 . ?
C4 C5 1.526(2) . ?
C4 H4A 0.9900 . ?
C4 H4B 0.9900 . ?
C5 H5A 0.9900 . ?
C5 H5B 0.9900 . ?
C6 C7 1.5369(19) . ?
C7 H7A 0.9900 . ?
C7 H7B 0.9900 . ?
C8 C13 1.393(2) . ?
C8 C9 1.3942(18) . ?
C9 C10 1.398(2) . ?
C9 H9 0.9500 . ?
C10 C11 1.393(2) . ?
C10 H10 0.9500 . ?
C11 C12 1.396(2) . ?
C11 H11 0.9500 . ?
C12 C13 1.394(2) . ?
C12 H12 0.9500 . ?
C13 H13 0.9500 . ?
C14 C15 1.517(2) . ?
C15 H15A 0.9800 . ?
C15 H15B 0.9800 . ?
C15 H15C 0.9800 . ?

loop_
_geom_torsion_atom_site_label_1
_geom_torsion_atom_site_label_2
_geom_torsion_atom_site_label_3
_geom_torsion_atom_site_label_4
_geom_torsion
_geom_torsion_site_symmetry_1
_geom_torsion_site_symmetry_2
_geom_torsion_site_symmetry_3
_geom_torsion_site_symmetry_4
_geom_torsion_publ_flag
C6 N1 C1 C2 105.85(15) . . . . ?
C5 N1 C1 C2 -60.01(15) . . . . ?
N1 C1 C2 C3 55.91(15) . . . . ?
C1 C2 C3 C4 -52.81(16) . . . . ?
C2 C3 C4 C5 51.55(16) . . . . ?
C6 N1 C5 C4 -107.42(15) . . . . ?
C1 N1 C5 C4 59.23(15) . . . . ?
C3 C4 C5 N1 -53.86(15) . . . . ?
C1 N1 C6 O1 -168.22(14) . . . . ?
C5 N1 C6 O1 -3.3(2) . . . . ?
C1 N1 C6 C7 12.9(2) . . . . ?
C5 N1 C6 C7 177.85(11) . . . . ?
C14 N2 C7 C6 101.01(14) . . . . ?
C8 N2 C7 C6 -77.00(15) . . . . ?
O1 C6 C7 N2 -11.10(18) . . . . ?
N1 C6 C7 N2 167.80(12) . . . . ?
C14 N2 C8 C13 114.67(15) . . . . ?
C7 N2 C8 C13 -67.43(16) . . . . ?
C14 N2 C8 C9 -67.86(18) . . . . ?
C7 N2 C8 C9 110.04(14) . . . . ?
C13 C8 C9 C10 -1.98(19) . . . . ?
N2 C8 C9 C10 -179.40(12) . . . . ?
C8 C9 C10 C11 1.6(2) . . . . ?
C9 C10 C11 C12 0.0(2) . . . . ?
C10 C11 C12 C13 -1.2(2) . . . . ?
C9 C8 C13 C12 0.7(2) . . . . ?
N2 C8 C13 C12 178.20(12) . . . . ?
C11 C12 C13 C8 0.9(2) . . . . ?
C8 N2 C14 O2 178.05(13) . . . . ?
C7 N2 C14 O2 0.2(2) . . . . ?
C8 N2 C14 C15 -3.1(2) . . . . ?
C7 N2 C14 C15 179.09(13) . . . . ?

loop_
_cod_related_entry_id
_cod_related_entry_database
_cod_related_entry_code
1 ChemSpider 30659266
